data_4001166
loop_
_publ_author_name
'Gaudin, Etienne'
'Tenc\'e, Sophie'
'Weill, Fran\,cois'
'Rodriguez Fernandez, Jesus'
'Chevalier, Bernard'

_publ_section_title
;
 Structural and Magnetocaloric Properties of the New Ternary Silicides
 Gd6M5/3Si3with M = Co and Ni
;
_journal_issue 9
_journal_name_full 'Chemistry of Materials'
_journal_page_first 2972
_journal_paper_doi 10.1021/cm8000859
_journal_volume 20
_journal_year 2008
_chemical_formula_moiety 'Gd6 Ni1.667 Si3'
_chemical_formula_structural 'Gd6 Ni1.667 Si3'
_chemical_formula_sum 'Gd6 Ni1.667 Si3'
_chemical_formula_weight 1125.6
_chemical_name_systematic ' ?'
_space_group_IT_number 176
_symmetry_cell_setting hexagonal
_symmetry_space_group_name_Hall '-P 6c'
_symmetry_space_group_name_H-M 'P 63/m'
_cell_angle_alpha 90
_cell_angle_beta 90
_cell_angle_gamma 120
_cell_formula_units_Z 2
_cell_length_a 11.7433(1)
_cell_length_b 11.7433(1)
_cell_length_c 4.1857(1)
_cell_measurement_temperature 293
_cell_volume 499.895(13)
_computing_publication_material '(Jana2000; Petricek and Dusek, 2000)'
_computing_structure_refinement '(Jana2000; Petricek and Dusek, 2000)'
_diffrn_ambient_temperature 293
_diffrn_measured_fraction_theta_full 1.00
_diffrn_measurement_device_type 'Nonius CCD'
_diffrn_measurement_method '/f scans + /w scans'
_diffrn_radiation_type 'Mo K\a'
_diffrn_radiation_wavelength 0.71069
_diffrn_reflns_av_R_equivalents 0.0727
_diffrn_reflns_av_sigmaI/netI 0.0403
_diffrn_reflns_limit_h_max 19
_diffrn_reflns_limit_h_min -17
_diffrn_reflns_limit_k_max 17
_diffrn_reflns_limit_k_min -20
_diffrn_reflns_limit_l_max 7
_diffrn_reflns_limit_l_min -7
_diffrn_reflns_number 8879
_diffrn_reflns_theta_full 39.93
_diffrn_reflns_theta_max 39.93
_diffrn_reflns_theta_min 5.27
_exptl_absorpt_coefficient_mu 42.548
_exptl_absorpt_correction_T_max 0.498
_exptl_absorpt_correction_T_min 0.203
_exptl_absorpt_correction_type gaussian
_exptl_absorpt_process_details '(Jana2000; Petricek, Dusek & Palatinus, 2000)'
_exptl_crystal_colour metallic_dark_grey
_exptl_crystal_density_diffrn 7.4755
_exptl_crystal_description block
_exptl_crystal_F_000 945
_exptl_crystal_size_max 0.04
_exptl_crystal_size_mid 0.04
_exptl_crystal_size_min 0.02
_refine_diff_density_max 2.38
_refine_diff_density_min -2.31
_refine_ls_extinction_coef 0.215(16)
_refine_ls_extinction_method 'B-C type 1 Gaussian isotropic (Becker & Coppens, 1974)'
_refine_ls_goodness_of_fit_gt 1.07
_refine_ls_goodness_of_fit_ref 1.06
_refine_ls_number_parameters 27
_refine_ls_number_reflns 1132
_refine_ls_R_factor_all 0.0466
_refine_ls_R_factor_gt 0.0324
_refine_ls_shift/su_max 0.0028
_refine_ls_shift/su_mean 0.0005
_refine_ls_structure_factor_coef Fsqd
_refine_ls_weighting_details w=1/(\s^2^(I)+0.0016I^2^)
_refine_ls_weighting_scheme sigma
_refine_ls_wR_factor_gt 0.0686
_refine_ls_wR_factor_ref 0.0745
_reflns_number_gt 953
_reflns_number_total 1132
_reflns_threshold_expression I>2\s(I)
_cod_data_source_file cm8000859-file006.cif
_cod_data_source_block Gd6Ni1.67Si3_room-temperature
_cod_depositor_comments
;
The following automatic conversions were performed:

'_exptl_absorpt_correction_type' value 'Gaussian' changed to
'gaussian' according to
/home/saulius/struct/CIF-dictionaries/cif_core.dic dictionary named
'cif_core.dic' version 2.4.1 from 2010-06-29.

Automatic conversion script
Id: cif_fix_values 1715 2011-07-08 13:25:40Z adriana 
;
_cod_original_cell_volume 499.90(1)
_cod_database_code 4001166

loop_
_symmetry_equiv_pos_site_id
_symmetry_equiv_pos_as_xyz
1 x,y,z
2 x-y,x,1/2+z
3 -y,x-y,z
4 -x,-y,1/2+z
5 -x+y,-x,z
6 y,-x+y,1/2+z
7 -x,-y,-z
8 -x+y,-x,1/2-z
9 y,-x+y,-z
10 x,y,1/2-z
11 x-y,x,-z
12 -y,x-y,1/2-z

loop_
_atom_site_label
_atom_site_type_symbol
_atom_site_fract_x
_atom_site_fract_y
_atom_site_fract_z
_atom_site_adp_type
_atom_site_U_iso_or_equiv
_atom_site_symmetry_multiplicity
_atom_site_occupancy
_atom_site_calc_flag
Gd1 Gd 0.24123(3) 0.22910(3) 0.25 Uani 0.01117(11) 6 1 d
Gd2 Gd 0.51832(3) 0.13923(3) 0.25 Uani 0.00824(10) 6 1 d
Ni2 Ni 0.333333 0.666667 0.25 Uani 0.0099(3) 2 1 d
Si1 Si 0.15749(19) 0.44054(19) 0.25 Uani 0.0096(6) 6 1 d
Ni1 Ni 0 0 0.062(2) Uiso 0.0108(17) 4 0.158(7) d
Ni3 Ni 0 0 0.315(2) Uiso 0.0134(16) 4 0.176(7) d

loop_
_atom_site_aniso_label
_atom_site_aniso_type_symbol
_atom_site_aniso_U_11
_atom_site_aniso_U_22
_atom_site_aniso_U_33
_atom_site_aniso_U_12
_atom_site_aniso_U_13
_atom_site_aniso_U_23
Gd1 Gd 0.01234(14) 0.01374(15) 0.01075(14) 0.00900(12) 0 0
Gd2 Gd 0.00819(13) 0.00743(12) 0.00834(13) 0.00334(10) 0 0
Ni2 Ni 0.0097(4) 0.0097(4) 0.0102(6) 0.00486(18) 0 0
Si1 Si 0.0107(7) 0.0096(7) 0.0081(7) 0.0047(6) 0 0

loop_
_atom_type_symbol
_atom_type_scat_dispersion_real
_atom_type_scat_dispersion_imag
_atom_type_scat_source
Gd -0.165 3.904 'International Tables Vol C Tables  4.2.6.8 and 6.1.1.1'
Ni 0.339 1.112 'International Tables Vol C Tables  4.2.6.8 and 6.1.1.1'
Si 0.082 0.070 'International Tables Vol C Tables  4.2.6.8 and 6.1.1.1'

loop_
_geom_angle_atom_site_label_1
_geom_angle_atom_site_label_2
_geom_angle_atom_site_label_3
_geom_angle_site_symmetry_1
_geom_angle_site_symmetry_3
_geom_angle
_geom_angle_publ_flag
Gd2 Ni2 Gd2 7_665 7_666 90.798(5) no
Gd2 Ni2 Gd2 7_665 2_554 74.903(8) no
Gd2 Ni2 Gd2 7_665 2_555 138.893(11) no
Gd2 Ni2 Gd2 7_665 9_565 74.903(7) no
Gd2 Ni2 Gd2 7_665 9_566 138.893(13) no
Gd2 Ni2 Gd2 7_666 7_665 90.798(5) no
Gd2 Ni2 Gd2 7_666 2_554 138.893(11) no
Gd2 Ni2 Gd2 7_666 2_555 74.903(8) no
Gd2 Ni2 Gd2 7_666 9_565 138.893(13) no
Gd2 Ni2 Gd2 7_666 9_566 74.903(7) no
Gd2 Ni2 Gd2 2_554 7_665 74.903(8) no
Gd2 Ni2 Gd2 2_554 7_666 138.893(11) no
Gd2 Ni2 Gd2 2_554 2_555 90.798(10) no
Gd2 Ni2 Gd2 2_554 9_565 74.903(12) no
Gd2 Ni2 Gd2 2_554 9_566 138.893(10) no
Gd2 Ni2 Gd2 2_555 7_665 138.893(11) no
Gd2 Ni2 Gd2 2_555 7_666 74.903(8) no
Gd2 Ni2 Gd2 2_555 2_554 90.798(10) no
Gd2 Ni2 Gd2 2_555 9_565 138.893(10) no
Gd2 Ni2 Gd2 2_555 9_566 74.903(12) no
Gd2 Ni2 Gd2 9_565 7_665 74.903(7) no
Gd2 Ni2 Gd2 9_565 7_666 138.893(13) no
Gd2 Ni2 Gd2 9_565 2_554 74.903(12) no
Gd2 Ni2 Gd2 9_565 2_555 138.893(10) no
Gd2 Ni2 Gd2 9_565 9_566 90.798(7) no
Gd2 Ni2 Gd2 9_566 7_665 138.893(13) no
Gd2 Ni2 Gd2 9_566 7_666 74.903(7) no
Gd2 Ni2 Gd2 9_566 2_554 138.893(10) no
Gd2 Ni2 Gd2 9_566 2_555 74.903(12) no
Gd2 Ni2 Gd2 9_566 9_565 90.798(7) no
Gd1 Si1 Gd1 . 2_554 69.81(5) no
Gd1 Si1 Gd1 . 2_555 69.81(5) no
Gd1 Si1 Gd2 . 2_554 71.32(6) no
Gd1 Si1 Gd2 . 2_555 71.32(6) no
Gd1 Si1 Gd2 . 3_555 124.67(6) no
Gd1 Si1 Gd2 . 9_565 135.71(4) no
Gd1 Si1 Gd2 . 9_566 135.71(4) no
Gd1 Si1 Gd1 2_554 . 69.81(5) no
Gd1 Si1 Gd1 2_554 2_555 89.90(5) no
Gd1 Si1 Gd2 2_554 2_554 79.81(3) no
Gd1 Si1 Gd2 2_554 2_555 141.00(10) no
Gd1 Si1 Gd2 2_554 3_555 71.83(4) no
Gd1 Si1 Gd2 2_554 9_565 81.46(3) no
Gd1 Si1 Gd2 2_554 9_566 144.85(9) no
Gd1 Si1 Gd1 2_555 . 69.81(5) no
Gd1 Si1 Gd1 2_555 2_554 89.90(5) no
Gd1 Si1 Gd2 2_555 2_554 141.00(10) no
Gd1 Si1 Gd2 2_555 2_555 79.81(3) no
Gd1 Si1 Gd2 2_555 3_555 71.83(4) no
Gd1 Si1 Gd2 2_555 9_565 144.85(9) no
Gd1 Si1 Gd2 2_555 9_566 81.46(3) no
Gd2 Si1 Gd2 2_554 2_555 84.93(6) no
Gd2 Si1 Gd2 2_554 3_555 136.78(4) no
Gd2 Si1 Gd2 2_554 9_565 70.93(2) no
Gd2 Si1 Gd2 2_554 9_566 126.63(6) no
Gd2 Si1 Gd2 2_555 2_554 84.93(6) no
Gd2 Si1 Gd2 2_555 3_555 136.78(4) no
Gd2 Si1 Gd2 2_555 9_565 126.63(6) no
Gd2 Si1 Gd2 2_555 9_566 70.93(2) no
Gd2 Si1 Gd2 3_555 2_554 136.78(4) no
Gd2 Si1 Gd2 3_555 2_555 136.78(4) no
Gd2 Si1 Gd2 3_555 9_565 73.11(6) no
Gd2 Si1 Gd2 3_555 9_566 73.11(6) no
Gd2 Si1 Gd2 9_565 2_554 70.93(2) no
Gd2 Si1 Gd2 9_565 2_555 126.63(6) no
Gd2 Si1 Gd2 9_565 3_555 73.11(6) no
Gd2 Si1 Gd2 9_565 9_566 86.27(7) no
Gd2 Si1 Gd2 9_566 2_554 126.63(6) no
Gd2 Si1 Gd2 9_566 2_555 70.93(2) no
Gd2 Si1 Gd2 9_566 3_555 73.11(6) no
Gd2 Si1 Gd2 9_566 9_565 86.27(7) no
Gd1 Ni1 Gd1 . 7_555 170.6(3) no
Gd1 Ni1 Gd1 . 7_556 117.9(2) no
Gd1 Ni1 Gd1 . 2_554 71.47(2) no
Gd1 Ni1 Gd1 . 2_555 57.96(10) no
Gd1 Ni1 Gd1 . 8_555 112.80(14) no
Gd1 Ni1 Gd1 . 3_555 112.80(14) no
Gd1 Ni1 Gd1 . 9_555 71.47(2) no
Gd1 Ni1 Gd1 . 9_556 57.96(10) no
Gd1 Ni1 Gd1 7_555 . 170.6(3) no
Gd1 Ni1 Gd1 7_555 7_556 71.46(6) no
Gd1 Ni1 Gd1 7_555 2_554 103.08(17) no
Gd1 Ni1 Gd1 7_555 2_555 128.41(9) no
Gd1 Ni1 Gd1 7_555 8_555 71.47(2) no
Gd1 Ni1 Gd1 7_555 3_555 71.47(2) no
Gd1 Ni1 Gd1 7_555 9_555 103.08(17) no
Gd1 Ni1 Gd1 7_555 9_556 128.41(9) no
Gd1 Ni1 Gd1 7_556 . 117.9(2) no
Gd1 Ni1 Gd1 7_556 7_555 71.46(6) no
Gd1 Ni1 Gd1 7_556 2_554 128.41(10) no
Gd1 Ni1 Gd1 7_556 2_555 73.70(13) no
Gd1 Ni1 Gd1 7_556 8_555 57.96(10) no
Gd1 Ni1 Gd1 7_556 3_555 57.96(10) no
Gd1 Ni1 Gd1 7_556 9_555 128.41(10) no
Gd1 Ni1 Gd1 7_556 9_556 73.70(13) no
Gd1 Ni1 Gd1 2_554 . 71.47(2) no
Gd1 Ni1 Gd1 2_554 7_555 103.08(17) no
Gd1 Ni1 Gd1 2_554 7_556 128.41(10) no
Gd1 Ni1 Gd1 2_554 2_555 71.46(6) no
Gd1 Ni1 Gd1 2_554 8_555 170.6(3) no
Gd1 Ni1 Gd1 2_554 3_555 71.47(3) no
Gd1 Ni1 Gd1 2_554 9_555 103.08(17) no
Gd1 Ni1 Gd1 2_554 9_556 128.41(9) no
Gd1 Ni1 Gd1 2_555 . 57.96(10) no
Gd1 Ni1 Gd1 2_555 7_555 128.41(9) no
Gd1 Ni1 Gd1 2_555 7_556 73.70(13) no
Gd1 Ni1 Gd1 2_555 2_554 71.46(6) no
Gd1 Ni1 Gd1 2_555 8_555 117.9(2) no
Gd1 Ni1 Gd1 2_555 3_555 57.96(10) no
Gd1 Ni1 Gd1 2_555 9_555 128.41(9) no
Gd1 Ni1 Gd1 2_555 9_556 73.70(13) no
Gd1 Ni1 Gd1 8_555 . 112.80(14) no
Gd1 Ni1 Gd1 8_555 7_555 71.47(2) no
Gd1 Ni1 Gd1 8_555 7_556 57.96(10) no
Gd1 Ni1 Gd1 8_555 2_554 170.6(3) no
Gd1 Ni1 Gd1 8_555 2_555 117.9(2) no
Gd1 Ni1 Gd1 8_555 3_555 112.80(14) no
Gd1 Ni1 Gd1 8_555 9_555 71.47(3) no
Gd1 Ni1 Gd1 8_555 9_556 57.96(10) no
Gd1 Ni1 Gd1 3_555 . 112.80(14) no
Gd1 Ni1 Gd1 3_555 7_555 71.47(2) no
Gd1 Ni1 Gd1 3_555 7_556 57.96(10) no
Gd1 Ni1 Gd1 3_555 2_554 71.47(3) no
Gd1 Ni1 Gd1 3_555 2_555 57.96(10) no
Gd1 Ni1 Gd1 3_555 8_555 112.80(14) no
Gd1 Ni1 Gd1 3_555 9_555 170.6(3) no
Gd1 Ni1 Gd1 3_555 9_556 117.9(2) no
Gd1 Ni1 Gd1 9_555 . 71.47(2) no
Gd1 Ni1 Gd1 9_555 7_555 103.08(17) no
Gd1 Ni1 Gd1 9_555 7_556 128.41(10) no
Gd1 Ni1 Gd1 9_555 2_554 103.08(17) no
Gd1 Ni1 Gd1 9_555 2_555 128.41(9) no
Gd1 Ni1 Gd1 9_555 8_555 71.47(3) no
Gd1 Ni1 Gd1 9_555 3_555 170.6(3) no
Gd1 Ni1 Gd1 9_555 9_556 71.46(6) no
Gd1 Ni1 Gd1 9_556 . 57.96(10) no
Gd1 Ni1 Gd1 9_556 7_555 128.41(9) no
Gd1 Ni1 Gd1 9_556 7_556 73.70(13) no
Gd1 Ni1 Gd1 9_556 2_554 128.41(9) no
Gd1 Ni1 Gd1 9_556 2_555 73.70(13) no
Gd1 Ni1 Gd1 9_556 8_555 57.96(10) no
Gd1 Ni1 Gd1 9_556 3_555 117.9(2) no
Gd1 Ni1 Gd1 9_556 9_555 71.46(6) no
Gd1 Ni3 Gd1 . 7_555 133.8(3) no
Gd1 Ni3 Gd1 . 7_556 152.2(3) no
Gd1 Ni3 Gd1 . 2_554 63.78(9) no
Gd1 Ni3 Gd1 . 2_555 68.80(6) no
Gd1 Ni3 Gd1 . 8_555 119.05(6) no
Gd1 Ni3 Gd1 . 3_555 119.05(6) no
Gd1 Ni3 Gd1 . 9_555 63.78(9) no
Gd1 Ni3 Gd1 . 9_556 68.80(6) no
Gd1 Ni3 Gd1 7_555 . 133.8(3) no
Gd1 Ni3 Gd1 7_555 7_556 73.92(2) no
Gd1 Ni3 Gd1 7_555 2_554 82.31(15) no
Gd1 Ni3 Gd1 7_555 2_555 132.44(4) no
Gd1 Ni3 Gd1 7_555 8_555 63.78(9) no
Gd1 Ni3 Gd1 7_555 3_555 63.78(9) no
Gd1 Ni3 Gd1 7_555 9_555 82.31(15) no
Gd1 Ni3 Gd1 7_555 9_556 132.44(4) no
Gd1 Ni3 Gd1 7_556 . 152.2(3) no
Gd1 Ni3 Gd1 7_556 7_555 73.92(2) no
Gd1 Ni3 Gd1 7_556 2_554 132.44(4) no
Gd1 Ni3 Gd1 7_556 2_555 92.64(17) no
Gd1 Ni3 Gd1 7_556 8_555 68.80(6) no
Gd1 Ni3 Gd1 7_556 3_555 68.80(6) no
Gd1 Ni3 Gd1 7_556 9_555 132.44(4) no
Gd1 Ni3 Gd1 7_556 9_556 92.64(17) no
Gd1 Ni3 Gd1 2_554 . 63.78(9) no
Gd1 Ni3 Gd1 2_554 7_555 82.31(15) no
Gd1 Ni3 Gd1 2_554 7_556 132.44(4) no
Gd1 Ni3 Gd1 2_554 2_555 73.92(2) no
Gd1 Ni3 Gd1 2_554 8_555 133.8(3) no
Gd1 Ni3 Gd1 2_554 3_555 63.78(9) no
Gd1 Ni3 Gd1 2_554 9_555 82.31(15) no
Gd1 Ni3 Gd1 2_554 9_556 132.44(4) no
Gd1 Ni3 Gd1 2_555 . 68.80(6) no
Gd1 Ni3 Gd1 2_555 7_555 132.44(4) no
Gd1 Ni3 Gd1 2_555 7_556 92.64(17) no
Gd1 Ni3 Gd1 2_555 2_554 73.92(2) no
Gd1 Ni3 Gd1 2_555 8_555 152.2(3) no
Gd1 Ni3 Gd1 2_555 3_555 68.80(6) no
Gd1 Ni3 Gd1 2_555 9_555 132.44(4) no
Gd1 Ni3 Gd1 2_555 9_556 92.64(17) no
Gd1 Ni3 Gd1 8_555 . 119.05(6) no
Gd1 Ni3 Gd1 8_555 7_555 63.78(9) no
Gd1 Ni3 Gd1 8_555 7_556 68.80(6) no
Gd1 Ni3 Gd1 8_555 2_554 133.8(3) no
Gd1 Ni3 Gd1 8_555 2_555 152.2(3) no
Gd1 Ni3 Gd1 8_555 3_555 119.05(6) no
Gd1 Ni3 Gd1 8_555 9_555 63.78(9) no
Gd1 Ni3 Gd1 8_555 9_556 68.80(6) no
Gd1 Ni3 Gd1 3_555 . 119.05(6) no
Gd1 Ni3 Gd1 3_555 7_555 63.78(9) no
Gd1 Ni3 Gd1 3_555 7_556 68.80(6) no
Gd1 Ni3 Gd1 3_555 2_554 63.78(9) no
Gd1 Ni3 Gd1 3_555 2_555 68.80(6) no
Gd1 Ni3 Gd1 3_555 8_555 119.05(6) no
Gd1 Ni3 Gd1 3_555 9_555 133.8(3) no
Gd1 Ni3 Gd1 3_555 9_556 152.2(3) no
Gd1 Ni3 Gd1 9_555 . 63.78(9) no
Gd1 Ni3 Gd1 9_555 7_555 82.31(15) no
Gd1 Ni3 Gd1 9_555 7_556 132.44(4) no
Gd1 Ni3 Gd1 9_555 2_554 82.31(15) no
Gd1 Ni3 Gd1 9_555 2_555 132.44(4) no
Gd1 Ni3 Gd1 9_555 8_555 63.78(9) no
Gd1 Ni3 Gd1 9_555 3_555 133.8(3) no
Gd1 Ni3 Gd1 9_555 9_556 73.92(2) no
Gd1 Ni3 Gd1 9_556 . 68.80(6) no
Gd1 Ni3 Gd1 9_556 7_555 132.44(4) no
Gd1 Ni3 Gd1 9_556 7_556 92.64(17) no
Gd1 Ni3 Gd1 9_556 2_554 132.44(4) no
Gd1 Ni3 Gd1 9_556 2_555 92.64(17) no
Gd1 Ni3 Gd1 9_556 8_555 68.80(6) no
Gd1 Ni3 Gd1 9_556 3_555 152.2(3) no
Gd1 Ni3 Gd1 9_556 9_555 73.92(2) no

loop_
_geom_bond_atom_site_label_1
_geom_bond_atom_site_label_2
_geom_bond_site_symmetry_2
_geom_bond_distance
_geom_bond_publ_flag
Gd1 Gd1 2_554 3.4672(5) yes
Gd1 Gd1 2_555 3.4672(5) yes
Gd1 Gd1 9_555 3.4672(5) yes
Gd1 Gd1 9_556 3.4672(5) yes
Gd1 Gd2 . 3.8905(6) yes
Gd1 Gd2 2_554 3.6108(4) yes
Gd1 Gd2 2_555 3.6108(4) yes
Gd1 Gd2 8_665 3.9310(5) yes
Gd1 Si1 . 3.094(3) yes
Gd1 Si1 9_555 2.9623(17) yes
Gd1 Si1 9_556 2.9623(17) yes
Gd1 Ni1 . 2.874(2) yes
Gd1 Ni1 7_555 3.057(4) yes
Gd1 Ni1 7_556 3.992(6) yes
Gd1 Ni1 2_554 3.992(6) yes
Gd1 Ni1 2_555 3.057(4) yes
Gd1 Ni1 8_555 2.874(2) yes
Gd1 Ni3 . 2.7777(9) yes
Gd1 Ni3 7_555 3.638(5) yes
Gd1 Ni3 7_556 3.310(5) yes
Gd1 Ni3 2_554 3.310(5) yes
Gd1 Ni3 2_555 3.638(5) yes
Gd1 Ni3 8_555 2.7777(9) yes
Gd2 Gd2 7_655 3.7217(4) yes
Gd2 Gd2 7_656 3.7217(4) yes
Gd2 Gd2 8_665 3.5748(5) yes
Gd2 Gd2 3_655 3.5748(4) yes
Gd2 Ni2 7_665 2.9393(2) yes
Gd2 Ni2 7_666 2.9393(2) yes
Gd2 Si1 2_654 3.061(3) yes
Gd2 Si1 2_655 3.061(3) yes
Gd2 Si1 8_555 3.1858(19) yes
Gd2 Si1 9_555 3.100(3) yes
Gd2 Si1 9_556 3.100(3) yes
